data_1576972
loop_
_publ_author_name
'Shi, Xiaoli'
'Mei, Ling'
'Dong, Chenxi'
'Zhao, Chunmei'
'Chen, Chen'
'Xu, Yimin'
'Xu, Wan'
'Li, Chunli'
'Wang, Guangxia'
'Ma, Zhiying'
'Wang, Hua'

_publ_section_title
;
 Photochemical skeletal editing: one-step transformation of diaryl
 dithiophenes into regiodefined helicenes.
;
_journal_issue 20
_journal_name_full 'Chemical science'
_journal_page_first 10082
_journal_page_last 10091
_journal_paper_doi 10.1039/d6sc01717g
_journal_volume 17
_journal_year 2026
_chemical_absolute_configuration ad
_chemical_formula_moiety 'C25 H16 S'
_chemical_formula_sum 'C25 H16 S'
_chemical_formula_weight 348.44
_space_group_crystal_system orthorhombic
_space_group_IT_number 41
_space_group_name_Hall 'A 2 -2ab'
_space_group_name_H-M_alt 'A e a 2'
_atom_sites_solution_hydrogens geom
_atom_sites_solution_primary direct
_audit_creation_date 2022-02-18
_audit_creation_method
;
Olex2 1.2
(compiled 2018.05.29 svn.r3508 for OlexSys, GUI svn.r5506)
;
_audit_update_record
;
2025-08-08 deposited with the CCDC.	2026-03-25 downloaded from the CCDC.
;
_cell_angle_alpha 90
_cell_angle_beta 90
_cell_angle_gamma 90
_cell_formula_units_Z 8
_cell_length_a 15.3336(16)
_cell_length_b 28.904(3)
_cell_length_c 7.6135(8)
_cell_measurement_reflns_used 2245
_cell_measurement_temperature 297(2)
_cell_measurement_theta_max 28.25
_cell_measurement_theta_min 2.82
_cell_volume 3374.3(6)
_computing_cell_refinement 'SAINT V8.38A (?, 2016)'
_computing_data_reduction 'SAINT V8.38A (?, 2016)'
_computing_molecular_graphics 'Olex2 (Dolomanov et al., 2009)'
_computing_publication_material 'Olex2 (Dolomanov et al., 2009)'
_computing_structure_refinement 'ShelXL (Sheldrick, 2015)'
_computing_structure_solution 'ShelXS (Sheldrick, 2008)'
_diffrn_ambient_temperature 297.11
_diffrn_measured_fraction_theta_full 0.999
_diffrn_measured_fraction_theta_max 0.999
_diffrn_measurement_device_type 'Bruker APEX-II CCD'
_diffrn_measurement_method '\f and \w scans'
_diffrn_radiation_type MoK\a
_diffrn_radiation_wavelength 0.71073
_diffrn_reflns_av_R_equivalents 0.1127
_diffrn_reflns_av_unetI/netI 0.0737
_diffrn_reflns_Laue_measured_fraction_full 0.999
_diffrn_reflns_Laue_measured_fraction_max 0.999
_diffrn_reflns_limit_h_max 20
_diffrn_reflns_limit_h_min -20
_diffrn_reflns_limit_k_max 38
_diffrn_reflns_limit_k_min -38
_diffrn_reflns_limit_l_max 10
_diffrn_reflns_limit_l_min -8
_diffrn_reflns_number 23706
_diffrn_reflns_point_group_measured_fraction_full 0.999
_diffrn_reflns_point_group_measured_fraction_max 1.000
_diffrn_reflns_theta_full 25.242
_diffrn_reflns_theta_max 28.275
_diffrn_reflns_theta_min 2.657
_diffrn_standards_number 0
_exptl_absorpt_coefficient_mu 0.197
_exptl_absorpt_correction_T_max 0.7457
_exptl_absorpt_correction_T_min 0.6515
_exptl_absorpt_correction_type none
_exptl_absorpt_process_details
'SADABS-2016/2 (Bruker,2016/2) was used for absorption correction. wR2(int) was 0.1024 before and 0.0777 after correction. The Ratio of minimum to maximum transmission is 0.8737. The \l/2 correction factor is Not present.'
_exptl_crystal_colour colourless
_exptl_crystal_colour_primary colourless
_exptl_crystal_density_diffrn 1.372
_exptl_crystal_description plate
_exptl_crystal_F_000 1456
_exptl_crystal_size_max 0.21
_exptl_crystal_size_mid 0.15
_exptl_crystal_size_min 0.04
_refine_diff_density_max 0.201
_refine_diff_density_min -0.220
_refine_diff_density_rms 0.045
_refine_ls_abs_structure_details
;
 Refined as an inversion twin.
;
_refine_ls_abs_structure_Flack 0.19(19)
_refine_ls_extinction_coef 0.0016(3)
_refine_ls_extinction_expression Fc^*^=kFc[1+0.001xFc^2^\l^3^/sin(2\q)]^-1/4^
_refine_ls_extinction_method 'SHELXL-2014/7 (Sheldrick 2014'
_refine_ls_goodness_of_fit_ref 1.014
_refine_ls_hydrogen_treatment constr
_refine_ls_matrix_type full
_refine_ls_number_parameters 238
_refine_ls_number_reflns 3769
_refine_ls_number_restraints 1
_refine_ls_restrained_S_all 1.014
_refine_ls_R_factor_all 0.1178
_refine_ls_R_factor_gt 0.0574
_refine_ls_shift/su_max 0.000
_refine_ls_shift/su_mean 0.000
_refine_ls_structure_factor_coef Fsqd
_refine_ls_weighting_details 'w=1/[\s^2^(Fo^2^)+(0.0433P)^2^+1.7432P] where P=(Fo^2^+2Fc^2^)/3'
_refine_ls_weighting_scheme calc
_refine_ls_wR_factor_gt 0.1059
_refine_ls_wR_factor_ref 0.1336
_reflns_Friedel_coverage 0.859
_reflns_Friedel_fraction_full 1.000
_reflns_Friedel_fraction_max 1.000
_reflns_number_gt 2282
_reflns_number_total 3769
_reflns_threshold_expression 'I > 2\s(I)'
_cod_data_source_file d6sc01717g2.cif
_cod_data_source_block a_CCDC1
_cod_depositor_comments 'Adding full bibliography for 1576969--1576975.cif.'
_cod_original_sg_symbol_Hall 'A 2 -2ac'
_cod_database_code 1576972
_shelx_shelxl_version_number 2014/7
_shelx_space_group_comment
;
The symmetry employed for this shelxl refinement is uniquely defined
by the following loop, which should always be used as a source of
symmetry information in preference to the above space-group names.
They are only intended as comments.
;
_shelx_estimated_absorpt_t_max 0.992
_shelx_estimated_absorpt_t_min 0.960
_olex2_refinement_description
;
1. Twinned data refinement
 Scales: 0.81(19)
 0.19(19)
2. Fixed Uiso
 At 1.2 times of:
  All C(H) groups
 At 1.5 times of:
  All C(H,H,H) groups
3.a Aromatic/amide H refined with riding coordinates:
 C1(H1), C2(H2), C7(H7), C8(H8), C11(H11), C12(H12), C13(H13), C14(H14),
 C17(H17), C18(H18), C21(H21), C22(H22), C24(H24)
3.b Idealised Me refined as rotating group:
 C25(H25A,H25B,H25C)
;
_olex2_submission_special_instructions 'No special instructions were received'

loop_
_space_group_symop_operation_xyz
'x, y, z'
'-x, -y, z'
'-x+1/2, y, z+1/2'
'x+1/2, -y, z+1/2'
'x, y+1/2, z+1/2'
'-x, -y+1/2, z+1/2'
'-x+1/2, y+1/2, z+1'
'x+1/2, -y+1/2, z+1'

loop_
_atom_site_label
_atom_site_type_symbol
_atom_site_fract_x
_atom_site_fract_y
_atom_site_fract_z
_atom_site_U_iso_or_equiv
_atom_site_adp_type
_atom_site_occupancy
_atom_site_site_symmetry_order
_atom_site_calc_flag
_atom_site_refinement_flags_posn
_atom_site_refinement_flags_adp
_atom_site_refinement_flags_occupancy
_atom_site_disorder_assembly
_atom_site_disorder_group
S1 S 0.47011(8) 0.44345(4) 0.4385(3) 0.0631(4) Uani 1 1 d . . . . .
C1 C 0.5665(3) 0.42563(18) 0.5281(9) 0.0647(16) Uani 1 1 d . . . . .
H1 H 0.6162 0.4440 0.5317 0.078 Uiso 1 1 calc R . . . .
C2 C 0.5635(3) 0.38261(18) 0.5925(8) 0.0593(15) Uani 1 1 d . . . . .
H2 H 0.6106 0.3680 0.6459 0.071 Uiso 1 1 calc R . . . .
C3 C 0.4792(3) 0.36159(16) 0.5699(7) 0.0466(12) Uani 1 1 d . . . . .
C4 C 0.4202(3) 0.39114(14) 0.4902(6) 0.0456(12) Uani 1 1 d . . . . .
C5 C 0.3287(3) 0.37916(14) 0.4745(6) 0.0443(11) Uani 1 1 d . . . . .
C6 C 0.3058(3) 0.33391(15) 0.5261(6) 0.0418(11) Uani 1 1 d . . . . .
C7 C 0.2147(3) 0.32383(16) 0.5505(7) 0.0473(12) Uani 1 1 d . . . . .
H7 H 0.1983 0.2947 0.5910 0.057 Uiso 1 1 calc R . . . .
C8 C 0.1528(3) 0.35531(17) 0.5163(7) 0.0519(13) Uani 1 1 d . . . . .
H8 H 0.0948 0.3476 0.5368 0.062 Uiso 1 1 calc R . . . .
C9 C 0.1725(3) 0.39951(15) 0.4507(7) 0.0498(11) Uani 1 1 d . . . . .
C10 C 0.2609(3) 0.41166(14) 0.4243(7) 0.0464(11) Uani 1 1 d . . . . .
C11 C 0.2776(3) 0.45560(17) 0.3496(8) 0.0596(15) Uani 1 1 d . . . . .
H11 H 0.3347 0.4637 0.3220 0.072 Uiso 1 1 calc R . . . .
C12 C 0.2118(4) 0.48643(18) 0.3170(8) 0.0651(16) Uani 1 1 d . . . . .
H12 H 0.2248 0.5152 0.2694 0.078 Uiso 1 1 calc R . . . .
C13 C 0.1257(4) 0.4751(2) 0.3543(8) 0.0711(17) Uani 1 1 d . . . . .
H13 H 0.0817 0.4967 0.3359 0.085 Uiso 1 1 calc R . . . .
C14 C 0.1060(3) 0.43233(18) 0.4181(9) 0.0635(15) Uani 1 1 d . . . . .
H14 H 0.0481 0.4246 0.4404 0.076 Uiso 1 1 calc R . . . .
C15 C 0.3712(3) 0.29961(15) 0.5692(6) 0.0408(10) Uani 1 1 d . . . . .
C16 C 0.4557(3) 0.31517(16) 0.6112(6) 0.0454(11) Uani 1 1 d . . . . .
C17 C 0.5175(3) 0.28370(18) 0.6864(7) 0.0516(13) Uani 1 1 d . . . . .
H17 H 0.5721 0.2946 0.7197 0.062 Uiso 1 1 calc R . . . .
C18 C 0.4983(4) 0.23914(18) 0.7098(7) 0.0519(13) Uani 1 1 d . . . . .
H18 H 0.5376 0.2202 0.7689 0.062 Uiso 1 1 calc R . . . .
C19 C 0.4188(3) 0.22002(17) 0.6457(6) 0.0455(11) Uani 1 1 d . . . . .
C20 C 0.3556(3) 0.24998(15) 0.5696(6) 0.0397(10) Uani 1 1 d . . . . .
C21 C 0.2857(3) 0.22842(15) 0.4812(6) 0.0454(12) Uani 1 1 d . . . . .
H21 H 0.2447 0.2467 0.4239 0.055 Uiso 1 1 calc R . . . .
C22 C 0.2767(3) 0.18125(15) 0.4775(7) 0.0511(13) Uani 1 1 d . . . . .
H22 H 0.2301 0.1684 0.4164 0.061 Uiso 1 1 calc R . . . .
C23 C 0.3355(3) 0.15182(16) 0.5628(7) 0.0502(12) Uani 1 1 d . . . . .
C24 C 0.4058(3) 0.17167(16) 0.6443(7) 0.0501(12) Uani 1 1 d . . . . .
H24 H 0.4462 0.1527 0.7004 0.060 Uiso 1 1 calc R . . . .
C25 C 0.3235(4) 0.09993(17) 0.5610(9) 0.0746(18) Uani 1 1 d . . . . .
H25A H 0.2780 0.0915 0.6415 0.112 Uiso 1 1 calc GR . . . .
H25B H 0.3770 0.0852 0.5956 0.112 Uiso 1 1 calc GR . . . .
H25C H 0.3080 0.0901 0.4447 0.112 Uiso 1 1 calc GR . . . .

loop_
_atom_site_aniso_label
_atom_site_aniso_U_11
_atom_site_aniso_U_22
_atom_site_aniso_U_33
_atom_site_aniso_U_23
_atom_site_aniso_U_13
_atom_site_aniso_U_12
S1 0.0569(8) 0.0498(7) 0.0827(10) -0.0020(8) 0.0015(8) -0.0115(6)
C1 0.044(3) 0.061(3) 0.089(5) -0.010(3) 0.000(3) -0.013(2)
C2 0.048(3) 0.061(3) 0.069(4) -0.013(3) -0.003(3) -0.005(3)
C3 0.043(3) 0.048(3) 0.049(3) -0.011(2) -0.003(2) -0.005(2)
C4 0.048(3) 0.041(2) 0.048(3) -0.005(2) 0.004(2) -0.006(2)
C5 0.043(3) 0.046(2) 0.043(3) -0.009(2) -0.001(2) 0.000(2)
C6 0.038(2) 0.051(3) 0.037(2) -0.006(2) -0.001(2) 0.001(2)
C7 0.041(3) 0.052(3) 0.049(3) -0.002(2) 0.006(2) -0.003(2)
C8 0.038(2) 0.062(3) 0.056(3) -0.008(3) 0.004(2) 0.001(2)
C9 0.050(3) 0.052(3) 0.047(3) -0.006(3) -0.003(3) 0.002(2)
C10 0.052(3) 0.044(2) 0.043(3) -0.009(2) -0.002(3) -0.001(2)
C11 0.059(3) 0.052(3) 0.067(4) -0.005(3) -0.001(3) 0.002(3)
C12 0.074(4) 0.052(3) 0.069(4) 0.003(3) -0.011(3) 0.006(3)
C13 0.066(4) 0.066(4) 0.081(5) -0.004(3) -0.011(3) 0.020(3)
C14 0.052(3) 0.069(3) 0.070(4) -0.004(3) -0.008(3) 0.011(3)
C15 0.040(2) 0.048(3) 0.035(2) -0.006(2) 0.002(2) -0.003(2)
C16 0.042(3) 0.049(3) 0.045(3) -0.006(2) -0.001(2) -0.001(2)
C17 0.043(3) 0.058(3) 0.054(3) -0.004(3) -0.010(2) -0.003(2)
C18 0.048(3) 0.060(4) 0.048(3) 0.003(3) -0.012(2) -0.002(3)
C19 0.042(3) 0.056(3) 0.038(3) 0.003(2) 0.005(2) -0.003(2)
C20 0.037(2) 0.047(3) 0.035(3) 0.001(2) 0.003(2) -0.002(2)
C21 0.040(2) 0.050(3) 0.046(3) 0.000(2) -0.004(2) -0.003(2)
C22 0.049(3) 0.054(3) 0.050(3) 0.000(2) 0.000(2) -0.010(2)
C23 0.053(3) 0.048(3) 0.049(3) 0.003(2) 0.006(3) -0.007(2)
C24 0.047(3) 0.051(3) 0.053(3) 0.006(2) 0.002(3) 0.000(2)
C25 0.080(4) 0.051(3) 0.093(5) 0.007(3) -0.008(4) -0.014(3)

loop_
_atom_type_symbol
_atom_type_description
_atom_type_scat_dispersion_real
_atom_type_scat_dispersion_imag
_atom_type_scat_source
C C 0.0033 0.0016 'International Tables Vol C Tables 4.2.6.8 and 6.1.1.4'
H H 0.0000 0.0000 'International Tables Vol C Tables 4.2.6.8 and 6.1.1.4'
S S 0.1246 0.1234 'International Tables Vol C Tables 4.2.6.8 and 6.1.1.4'

loop_
_geom_angle_atom_site_label_1
_geom_angle_atom_site_label_2
_geom_angle_atom_site_label_3
_geom_angle
_geom_angle_site_symmetry_1
_geom_angle_site_symmetry_3
_geom_angle_publ_flag
C1 S1 C4 91.6(2) . . ?
S1 C1 H1 123.3 . . ?
C2 C1 S1 113.4(4) . . ?
C2 C1 H1 123.3 . . ?
C1 C2 H2 123.9 . . ?
C1 C2 C3 112.3(5) . . ?
C3 C2 H2 123.9 . . ?
C4 C3 C2 112.3(4) . . ?
C4 C3 C16 120.8(4) . . ?
C16 C3 C2 126.7(5) . . ?
C3 C4 S1 110.3(3) . . ?
C3 C4 C5 121.4(4) . . ?
C5 C4 S1 127.9(3) . . ?
C4 C5 C10 124.1(4) . . ?
C6 C5 C4 116.1(4) . . ?
C6 C5 C10 119.7(4) . . ?
C5 C6 C7 117.7(4) . . ?
C5 C6 C15 121.7(4) . . ?
C7 C6 C15 120.3(4) . . ?
C6 C7 H7 119.2 . . ?
C8 C7 C6 121.7(4) . . ?
C8 C7 H7 119.2 . . ?
C7 C8 H8 118.9 . . ?
C7 C8 C9 122.3(4) . . ?
C9 C8 H8 118.9 . . ?
C8 C9 C10 118.8(4) . . ?
C8 C9 C14 121.2(5) . . ?
C14 C9 C10 120.0(4) . . ?
C9 C10 C5 119.2(4) . . ?
C9 C10 C11 117.0(4) . . ?
C11 C10 C5 123.8(4) . . ?
C10 C11 H11 119.2 . . ?
C12 C11 C10 121.5(5) . . ?
C12 C11 H11 119.2 . . ?
C11 C12 H12 119.6 . . ?
C11 C12 C13 120.7(5) . . ?
C13 C12 H12 119.6 . . ?
C12 C13 H13 120.1 . . ?
C14 C13 C12 119.8(5) . . ?
C14 C13 H13 120.1 . . ?
C9 C14 H14 119.6 . . ?
C13 C14 C9 120.7(5) . . ?
C13 C14 H14 119.6 . . ?
C6 C15 C20 124.2(4) . . ?
C16 C15 C6 118.0(4) . . ?
C16 C15 C20 117.8(4) . . ?
C3 C16 C17 121.3(4) . . ?
C15 C16 C3 118.9(4) . . ?
C15 C16 C17 119.8(4) . . ?
C16 C17 H17 119.3 . . ?
C18 C17 C16 121.4(5) . . ?
C18 C17 H17 119.3 . . ?
C17 C18 H18 119.4 . . ?
C17 C18 C19 121.1(5) . . ?
C19 C18 H18 119.4 . . ?
C20 C19 C18 119.1(4) . . ?
C24 C19 C18 120.5(5) . . ?
C24 C19 C20 120.2(4) . . ?
C19 C20 C15 119.2(4) . . ?
C21 C20 C15 124.1(4) . . ?
C21 C20 C19 116.3(4) . . ?
C20 C21 H21 119.1 . . ?
C22 C21 C20 121.8(4) . . ?
C22 C21 H21 119.1 . . ?
C21 C22 H22 119.0 . . ?
C21 C22 C23 122.0(4) . . ?
C23 C22 H22 119.0 . . ?
C22 C23 C25 121.4(5) . . ?
C24 C23 C22 117.6(4) . . ?
C24 C23 C25 121.0(5) . . ?
C19 C24 H24 119.0 . . ?
C23 C24 C19 121.9(5) . . ?
C23 C24 H24 119.0 . . ?
C23 C25 H25A 109.5 . . ?
C23 C25 H25B 109.5 . . ?
C23 C25 H25C 109.5 . . ?
H25A C25 H25B 109.5 . . ?
H25A C25 H25C 109.5 . . ?
H25B C25 H25C 109.5 . . ?

loop_
_geom_bond_atom_site_label_1
_geom_bond_atom_site_label_2
_geom_bond_distance
_geom_bond_site_symmetry_2
_geom_bond_publ_flag
S1 C1 1.708(5) . ?
S1 C4 1.740(4) . ?
C1 H1 0.9300 . ?
C1 C2 1.338(7) . ?
C2 H2 0.9300 . ?
C2 C3 1.439(6) . ?
C3 C4 1.384(6) . ?
C3 C16 1.425(6) . ?
C4 C5 1.450(6) . ?
C5 C6 1.410(6) . ?
C5 C10 1.453(6) . ?
C6 C7 1.439(6) . ?
C6 C15 1.448(6) . ?
C7 H7 0.9300 . ?
C7 C8 1.341(6) . ?
C8 H8 0.9300 . ?
C8 C9 1.405(6) . ?
C9 C10 1.415(6) . ?
C9 C14 1.415(6) . ?
C10 C11 1.415(6) . ?
C11 H11 0.9300 . ?
C11 C12 1.370(6) . ?
C12 H12 0.9300 . ?
C12 C13 1.388(7) . ?
C13 H13 0.9300 . ?
C13 C14 1.363(7) . ?
C14 H14 0.9300 . ?
C15 C16 1.408(6) . ?
C15 C20 1.455(6) . ?
C16 C17 1.433(7) . ?
C17 H17 0.9300 . ?
C17 C18 1.333(7) . ?
C18 H18 0.9300 . ?
C18 C19 1.425(7) . ?
C19 C20 1.423(6) . ?
C19 C24 1.411(6) . ?
C20 C21 1.410(6) . ?
C21 H21 0.9300 . ?
C21 C22 1.371(6) . ?
C22 H22 0.9300 . ?
C22 C23 1.399(7) . ?
C23 C24 1.370(6) . ?
C23 C25 1.511(6) . ?
C24 H24 0.9300 . ?
C25 H25A 0.9600 . ?
C25 H25B 0.9600 . ?
C25 H25C 0.9600 . ?

loop_
_geom_torsion_atom_site_label_1
_geom_torsion_atom_site_label_2
_geom_torsion_atom_site_label_3
_geom_torsion_atom_site_label_4
_geom_torsion
_geom_torsion_site_symmetry_1
_geom_torsion_site_symmetry_2
_geom_torsion_site_symmetry_3
_geom_torsion_site_symmetry_4
_geom_torsion_publ_flag
S1 C1 C2 C3 0.2(7) . . . . ?
S1 C4 C5 C6 180.0(4) . . . . ?
S1 C4 C5 C10 -5.4(7) . . . . ?
C1 S1 C4 C3 -1.5(4) . . . . ?
C1 S1 C4 C5 172.1(5) . . . . ?
C1 C2 C3 C4 -1.4(7) . . . . ?
C1 C2 C3 C16 174.9(5) . . . . ?
C2 C3 C4 S1 1.8(6) . . . . ?
C2 C3 C4 C5 -172.2(4) . . . . ?
C2 C3 C16 C15 -175.8(5) . . . . ?
C2 C3 C16 C17 1.2(8) . . . . ?
C3 C4 C5 C6 -7.1(7) . . . . ?
C3 C4 C5 C10 167.5(5) . . . . ?
C3 C16 C17 C18 -173.5(5) . . . . ?
C4 S1 C1 C2 0.7(5) . . . . ?
C4 C3 C16 C15 0.2(7) . . . . ?
C4 C3 C16 C17 177.2(5) . . . . ?
C4 C5 C6 C7 166.3(4) . . . . ?
C4 C5 C6 C15 -8.1(7) . . . . ?
C4 C5 C10 C9 -165.9(5) . . . . ?
C4 C5 C10 C11 14.0(8) . . . . ?
C5 C6 C7 C8 3.7(7) . . . . ?
C5 C6 C15 C16 19.2(7) . . . . ?
C5 C6 C15 C20 -160.0(4) . . . . ?
C5 C10 C11 C12 -174.9(5) . . . . ?
C6 C5 C10 C9 8.5(7) . . . . ?
C6 C5 C10 C11 -171.6(5) . . . . ?
C6 C7 C8 C9 1.6(8) . . . . ?
C6 C15 C16 C3 -14.8(7) . . . . ?
C6 C15 C16 C17 168.1(4) . . . . ?
C6 C15 C20 C19 -168.0(4) . . . . ?
C6 C15 C20 C21 19.5(7) . . . . ?
C7 C6 C15 C16 -155.1(4) . . . . ?
C7 C6 C15 C20 25.7(7) . . . . ?
C7 C8 C9 C10 -1.8(8) . . . . ?
C7 C8 C9 C14 -179.1(5) . . . . ?
C8 C9 C10 C5 -3.3(7) . . . . ?
C8 C9 C10 C11 176.9(5) . . . . ?
C8 C9 C14 C13 180.0(6) . . . . ?
C9 C10 C11 C12 5.0(8) . . . . ?
C10 C5 C6 C7 -8.6(7) . . . . ?
C10 C5 C6 C15 177.0(4) . . . . ?
C10 C9 C14 C13 2.7(9) . . . . ?
C10 C11 C12 C13 -0.9(9) . . . . ?
C11 C12 C13 C14 -2.4(9) . . . . ?
C12 C13 C14 C9 1.5(9) . . . . ?
C14 C9 C10 C5 174.1(5) . . . . ?
C14 C9 C10 C11 -5.8(7) . . . . ?
C15 C6 C7 C8 178.2(5) . . . . ?
C15 C16 C17 C18 3.4(8) . . . . ?
C15 C20 C21 C22 176.2(4) . . . . ?
C16 C3 C4 S1 -174.7(4) . . . . ?
C16 C3 C4 C5 11.2(7) . . . . ?
C16 C15 C20 C19 12.8(6) . . . . ?
C16 C15 C20 C21 -159.7(4) . . . . ?
C16 C17 C18 C19 6.0(8) . . . . ?
C17 C18 C19 C20 -5.6(8) . . . . ?
C17 C18 C19 C24 169.1(5) . . . . ?
C18 C19 C20 C15 -3.9(7) . . . . ?
C18 C19 C20 C21 169.1(4) . . . . ?
C18 C19 C24 C23 -171.2(5) . . . . ?
C19 C20 C21 C22 3.6(7) . . . . ?
C20 C15 C16 C3 164.4(4) . . . . ?
C20 C15 C16 C17 -12.6(7) . . . . ?
C20 C19 C24 C23 3.5(8) . . . . ?
C20 C21 C22 C23 0.8(7) . . . . ?
C21 C22 C23 C24 -3.1(8) . . . . ?
C21 C22 C23 C25 178.6(5) . . . . ?
C22 C23 C24 C19 0.9(8) . . . . ?
C24 C19 C20 C15 -178.7(4) . . . . ?
C24 C19 C20 C21 -5.6(7) . . . . ?
C25 C23 C24 C19 179.2(5) . . . . ?

loop_
_twin_individual_id
_twin_individual_mass_fraction_refined
1 0.81(19)
2 0.19(19)
